data_4116487
loop_
_publ_author_name
'Eduard Bernhardt'
'Bianca Bley'
'Rudolf Wartchow'
'Helge Willner'
'Eckhard Bill'
'Peter Kuhn'
'Iona H. T. Sham'
'Matthias Bodenbinder'
'Raimund Br\"ochler'
'Friedhelm Aubke'

_publ_contact_author
;
    Concerning the supplementary material of the crystal structure :
    Rudolf Wartchow
    Institut f\"ur Anorganische Chemie
    Universit\"at Hannover
    Callinstr. 9
    D-30167 Hannover
;
_publ_contact_author_email wartchow@mbox.aca.uni-hannover.de
_publ_contact_author_fax '0511 762 3006'
_publ_contact_author_phone '0511 762 2216'
_publ_section_title
;
 Hexakis(carbonyl)iron(II) Undecafluorodiantimonate(V),
 [Fe(CO)6][Sb2F11]2, and -Hexafluoroantimonate(V), [Fe(CO)6][SbF6]2, Their
 Syntheses, and Spectroscopic and Structural Characterization by Single
 Crystal X-ray Diffraction and Normal Coordinate Analysis
;
_journal_name_full 'Journal of the American Chemical Society'
_journal_page_first 7188
_journal_page_last 7200
_journal_paper_doi 10.1021/ja990958y
_journal_volume 121
_journal_year 1999
_chemical_compound_source synthetic
_chemical_formula_moiety '[Fe(CO)6][Sb2F11]2'
_chemical_formula_sum 'C6 F22 Fe O6 Sb4'
_chemical_formula_weight 1128.91
_chemical_name_systematic
;    
    Hexakis(carbonyl)iron(II) undecafluorodiantimonate(V),
;
_space_group_IT_number 14
_symmetry_cell_setting monoclinic
_symmetry_Int_Tables_number 14
_symmetry_space_group_name_Hall '-P 2yn'
_symmetry_space_group_name_H-M 'P 1 21/n 1'
_atom_sites_solution_hydrogens geom
_atom_sites_solution_primary direct
_atom_sites_solution_secondary difmap
_audit_creation_method SHELXL
_cell_angle_alpha 90.00
_cell_angle_beta 110.630(10)
_cell_angle_gamma 90.00
_cell_formula_units_Z 2
_cell_length_a 9.7510(10)
_cell_length_b 12.4570(10)
_cell_length_c 10.5420(10)
_cell_measurement_reflns_used 5000
_cell_measurement_temperature 300(2)
_cell_measurement_theta_max 28.0
_cell_measurement_theta_min 2.6
_cell_volume 1198.4(2)
_computing_cell_refinement 'Stoe IPDS software'
_computing_data_collection 'Stoe IPDS software'
_computing_data_reduction 'Stoe IPDS software and SHELXL-93'
_computing_molecular_graphics 'PLATON (Spek, 1990)'
_computing_publication_material
;
 The first CIF was issued by SHELXL-93.
 The edited CIF is finally treated with the program CIF2SX 
 written by L. Farrugia, Univ. of Glasgow (1997) 
 and a refinement cycle is repeated to assure that 
 essential parameters are not changed. 
;
_computing_structure_refinement 'SHELXL-93 (Sheldrick, 1993)'
_computing_structure_solution 'SHELXS-86 (Sheldrick, 1990)'
_diffrn_ambient_temperature 300(2)
_diffrn_measurement_device 'Stoe IPDS area detector diffractometer'
_diffrn_measurement_method '120 exposures, \D \f 1.5 \%'
_diffrn_radiation_monochromator graphite
_diffrn_radiation_source 'fine-focus sealed tube'
_diffrn_radiation_type MoK\a
_diffrn_radiation_wavelength 0.71073
_diffrn_reflns_av_R_equivalents 0.0535
_diffrn_reflns_av_sigmaI/netI 0.0590
_diffrn_reflns_limit_h_max 12
_diffrn_reflns_limit_h_min -12
_diffrn_reflns_limit_k_max 16
_diffrn_reflns_limit_k_min -16
_diffrn_reflns_limit_l_max 13
_diffrn_reflns_limit_l_min -13
_diffrn_reflns_number 10065
_diffrn_reflns_theta_max 28.18
_diffrn_reflns_theta_min 2.63
_diffrn_standards_decay_% 0
_diffrn_standards_number 0
_exptl_absorpt_coefficient_mu 5.235
_exptl_absorpt_correction_T_max 1.0
_exptl_absorpt_correction_T_min 1.0
_exptl_absorpt_correction_type none
_exptl_crystal_colour colorless
_exptl_crystal_density_diffrn 3.128
_exptl_crystal_description 'irregular shape'
_exptl_crystal_F_000 1024
_exptl_crystal_size_max 0.19
_exptl_crystal_size_mid 0.18
_exptl_crystal_size_min 0.11
_refine_diff_density_max 0.819
_refine_diff_density_min -0.662
_refine_diff_density_rms 0.127
_refine_ls_extinction_coef 0.00161(14)
_refine_ls_extinction_expression Fc^*^=kFc[1+0.001xFc^2^\l^3^/sin(2\q)]^-1/4^
_refine_ls_extinction_method SHELXL
_refine_ls_goodness_of_fit_all 0.843
_refine_ls_goodness_of_fit_ref 0.958
_refine_ls_hydrogen_treatment none
_refine_ls_matrix_type full
_refine_ls_number_parameters 179
_refine_ls_number_reflns 2897
_refine_ls_number_restraints 0
_refine_ls_restrained_S_all 0.843
_refine_ls_restrained_S_obs 0.958
_refine_ls_R_factor_all 0.0585
_refine_ls_R_factor_gt 0.0282
_refine_ls_shift/esd_mean 0.000
_refine_ls_shift/su_max -0.003
_refine_ls_structure_factor_coef Fsqd
_refine_ls_weighting_details 'w=1/[\s^2^(Fo^2^)+(0.0215P)^2^+0.0000P] where P=(Fo^2^+2Fc^2^)/3'
_refine_ls_weighting_scheme calc
_refine_ls_wR_factor_all 0.0532
_refine_ls_wR_factor_ref 0.0483
_reflns_number_gt 1913
_reflns_number_total 2897
_reflns_observed_criterion >2sigma(I)
_cod_data_source_file ja990958y_1.cif
_cod_data_source_block wart_bern4
_cod_depositor_comments
;
The following automatic conversions were performed:

'_refine_ls_weighting_scheme' value 'calc
w=1/[\s^2^(Fo^2^)+(0.0215P)^2^+0.0000P] where P=(Fo^2^+2Fc^2^)/3' was
changed to 'calc'. New tag '_refine_ls_weighting_details' was
created. The value of the new tag was set to
'w=1/[\s^2^(Fo^2^)+(0.0215P)^2^+0.0000P] where P=(Fo^2^+2Fc^2^)/3'.

Automatic conversion script
Id: cif_fix_values 3143 2015-03-26 13:38:13Z robertas 
;
_cod_original_sg_symbol_H-M 'P 21/n'
_cod_database_code 4116487

loop_
_symmetry_equiv_pos_as_xyz
'x, y, z'
'-x+1/2, y+1/2, -z+1/2'
'-x, -y, -z'
'x-1/2, -y-1/2, z-1/2'

loop_
_atom_site_aniso_label
_atom_site_aniso_U_11
_atom_site_aniso_U_22
_atom_site_aniso_U_33
_atom_site_aniso_U_23
_atom_site_aniso_U_13
_atom_site_aniso_U_12
Sb1 0.0481(2) 0.0317(2) 0.0348(2) -0.00454(14) 0.01871(14) 0.00369(14)
Sb2 0.0415(2) 0.0340(2) 0.0445(2) -0.0049(2) 0.01786(15) -0.00701(14)
F1 0.072(2) 0.043(2) 0.066(2) 0.010(2) 0.043(2) 0.0083(15)
F2 0.127(3) 0.051(2) 0.052(2) 0.011(2) 0.046(2) 0.011(2)
F3 0.062(2) 0.067(2) 0.064(2) -0.016(2) 0.014(2) -0.011(2)
F4 0.081(2) 0.051(2) 0.062(2) -0.003(2) 0.037(2) 0.026(2)
F5 0.060(2) 0.078(2) 0.077(3) -0.023(2) 0.006(2) -0.006(2)
F6 0.074(2) 0.047(2) 0.066(2) -0.013(2) 0.044(2) 0.006(2)
F7 0.152(4) 0.084(3) 0.100(3) -0.006(2) 0.089(3) -0.034(3)
F8 0.099(3) 0.039(2) 0.058(2) -0.0124(15) 0.041(2) -0.009(2)
F9 0.041(2) 0.099(3) 0.098(3) -0.016(2) 0.018(2) 0.010(2)
F10 0.083(2) 0.042(2) 0.092(3) -0.026(2) 0.034(2) -0.020(2)
F11 0.063(2) 0.061(2) 0.102(3) 0.019(2) -0.004(2) 0.001(2)
Fe1 0.0309(5) 0.0246(4) 0.0288(5) 0.0005(4) 0.0145(4) 0.0024(3)
C1 0.030(2) 0.038(3) 0.032(3) 0.006(2) 0.013(2) 0.005(2)
C2 0.038(3) 0.031(2) 0.038(3) -0.002(2) 0.015(2) 0.005(2)
C3 0.036(2) 0.027(2) 0.037(3) -0.004(2) 0.019(2) 0.001(2)
O1 0.059(2) 0.032(2) 0.045(2) -0.007(2) 0.018(2) 0.000(2)
O2 0.053(2) 0.055(2) 0.064(3) 0.006(2) 0.040(2) 0.006(2)
O3 0.052(2) 0.044(2) 0.037(2) 0.000(2) 0.012(2) 0.007(2)

loop_
_atom_site_label
_atom_site_type_symbol
_atom_site_fract_x
_atom_site_fract_y
_atom_site_fract_z
_atom_site_U_iso_or_equiv
_atom_site_thermal_displace_type
_atom_site_occupancy
_atom_site_calc_flag
_atom_site_refinement_flags
Sb1 Sb 0.59663(4) 0.29972(2) -0.00318(3) 0.03711(10) Uani 1 d .
Sb2 Sb 0.51741(4) 0.13070(3) 0.27467(4) 0.03928(10) Uani 1 d .
F1 F 0.5999(4) 0.1856(2) 0.1385(3) 0.0554(8) Uani 1 d .
F2 F 0.5907(4) 0.3953(3) -0.1393(4) 0.0728(11) Uani 1 d .
F3 F 0.7718(4) 0.3461(3) 0.1195(4) 0.0666(10) Uani 1 d .
F4 F 0.4986(4) 0.3852(2) 0.0794(4) 0.0614(9) Uani 1 d .
F5 F 0.4280(4) 0.2328(3) -0.1070(4) 0.0770(11) Uani 1 d .
F6 F 0.7045(4) 0.1971(2) -0.0576(3) 0.0571(8) Uani 1 d .
F7 F 0.4388(5) 0.0885(3) 0.4015(5) 0.0997(15) Uani 1 d .
F8 F 0.5523(4) 0.2692(2) 0.3459(3) 0.0619(9) Uani 1 d .
F9 F 0.3367(4) 0.1772(3) 0.1592(4) 0.0812(12) Uani 1 d .
F10 F 0.4791(4) 0.0039(2) 0.1784(4) 0.0716(10) Uani 1 d .
F11 F 0.7033(4) 0.0904(3) 0.3717(4) 0.0843(13) Uani 1 d .
Fe1 Fe 0.0000 0.0000 0.0000 0.0270(2) Uani 1 d S
C1 C 0.0247(5) 0.1426(4) 0.0715(5) 0.0328(10) Uani 1 d .
C2 C -0.1524(5) -0.0222(3) 0.0720(5) 0.0350(11) Uani 1 d .
C3 C 0.1382(5) -0.0510(3) 0.1669(5) 0.0321(10) Uani 1 d .
O1 O 0.0365(4) 0.2242(2) 0.1146(4) 0.0451(9) Uani 1 d .
O2 O -0.2391(4) -0.0315(3) 0.1156(4) 0.0520(10) Uani 1 d .
O3 O 0.2174(4) -0.0812(3) 0.2638(4) 0.0453(9) Uani 1 d .

loop_
_atom_type_symbol
_atom_type_description
_atom_type_scat_dispersion_real
_atom_type_scat_dispersion_imag
_atom_type_scat_source
Sb Sb -0.5866 1.5461 'International Tables Vol C Tables 4.2.6.8 and 6.1.1.4'
Fe Fe 0.3463 0.8444 'International Tables Vol C Tables 4.2.6.8 and 6.1.1.4'
C C 0.0033 0.0016 'International Tables Vol C Tables 4.2.6.8 and 6.1.1.4'
O O 0.0106 0.0060 'International Tables Vol C Tables 4.2.6.8 and 6.1.1.4'
F F 0.0171 0.0103 'International Tables Vol C Tables 4.2.6.8 and 6.1.1.4'

loop_
_geom_angle_atom_site_label_1
_geom_angle_atom_site_label_2
_geom_angle_atom_site_label_3
_geom_angle
_geom_angle_site_symmetry_1
_geom_angle_site_symmetry_3
F5 Sb1 F3 170.1(2) . .
F5 Sb1 F4 92.3(2) . .
F3 Sb1 F4 89.6(2) . .
F5 Sb1 F2 93.1(2) . .
F3 Sb1 F2 96.4(2) . .
F4 Sb1 F2 96.6(2) . .
F5 Sb1 F6 89.3(2) . .
F3 Sb1 F6 87.0(2) . .
F4 Sb1 F6 169.18(15) . .
F2 Sb1 F6 94.0(2) . .
F5 Sb1 F1 84.3(2) . .
F3 Sb1 F1 86.15(15) . .
F4 Sb1 F1 86.23(13) . .
F2 Sb1 F1 176.20(14) . .
F6 Sb1 F1 83.29(13) . .
F11 Sb2 F7 95.8(2) . .
F11 Sb2 F10 92.4(2) . .
F7 Sb2 F10 95.7(2) . .
F11 Sb2 F9 172.9(2) . .
F7 Sb2 F9 91.4(2) . .
F10 Sb2 F9 86.8(2) . .
F11 Sb2 F8 91.4(2) . .
F7 Sb2 F8 92.0(2) . .
F10 Sb2 F8 170.9(2) . .
F9 Sb2 F8 88.4(2) . .
F11 Sb2 F1 85.7(2) . .
F7 Sb2 F1 176.6(2) . .
F10 Sb2 F1 87.3(2) . .
F9 Sb2 F1 87.2(2) . .
F8 Sb2 F1 84.84(14) . .
Sb2 F1 Sb1 148.5(2) . .
C3 Fe1 C3 180.0 . 3
C3 Fe1 C1 90.2(2) . 3
C3 Fe1 C1 89.8(2) 3 3
C3 Fe1 C1 89.8(2) . .
C3 Fe1 C1 90.2(2) 3 .
C1 Fe1 C1 180.0 3 .
C3 Fe1 C2 91.1(2) . 3
C3 Fe1 C2 88.9(2) 3 3
C1 Fe1 C2 89.2(2) 3 3
C1 Fe1 C2 90.8(2) . 3
C3 Fe1 C2 88.9(2) . .
C3 Fe1 C2 91.1(2) 3 .
C1 Fe1 C2 90.8(2) 3 .
C1 Fe1 C2 89.2(2) . .
C2 Fe1 C2 180.0 3 .
O1 C1 Fe1 178.1(4) . .
O2 C2 Fe1 177.5(4) . .
O3 C3 Fe1 179.4(4) . .

loop_
_geom_bond_atom_site_label_1
_geom_bond_atom_site_label_2
_geom_bond_distance
_geom_bond_site_symmetry_2
Sb1 F5 1.824(3) .
Sb1 F3 1.835(3) .
Sb1 F4 1.842(3) .
Sb1 F2 1.850(3) .
Sb1 F6 1.869(3) .
Sb1 F1 2.053(3) .
Sb2 F11 1.810(3) .
Sb2 F7 1.836(4) .
Sb2 F10 1.843(3) .
Sb2 F9 1.847(3) .
Sb2 F8 1.864(3) .
Sb2 F1 1.998(3) .
Fe1 C3 1.910(5) .
Fe1 C3 1.910(5) 3
Fe1 C1 1.911(5) 3
Fe1 C1 1.911(5) .
Fe1 C2 1.912(5) 3
Fe1 C2 1.912(5) .
C1 O1 1.103(5) .
C2 O2 1.102(5) .
C3 O3 1.107(5) .
